data_7125009
loop_
_publ_author_name
'Kather, Ralf'
'Rychagova, Elena'
'Sanz Camacho, Paula'
'Ashbrook, Sharon E.'
'Woollins, J. Derek'
'Robben, Lars'
'Lork, Enno'
'Ketkov, Sergey'
'Beckmann, Jens'

_publ_section_title
;
 Increasing the Br\/onsted acidity of Ph2PO2H by the Lewis acid B(C6F5)3.
 Formation of an eight-membered boraphosphinate ring [Ph2POB(C6F5)2O]2.
;
_journal_issue 73
_journal_name_full 'Chemical communications (Cambridge, England)'
_journal_page_first 10992
_journal_page_last 10995
_journal_paper_doi 10.1039/c6cc06102h
_journal_volume 52
_journal_year 2016
_chemical_formula_moiety 'C18 H22 I P Te'
_chemical_formula_sum 'C18 H22 I P Te'
_chemical_formula_weight 523.85
_space_group_IT_number 14
_space_group_name_Hall '-P 2yn'
_space_group_name_H-M_alt 'P 1 21/n 1'
_symmetry_cell_setting monoclinic
_symmetry_Int_Tables_number 14
_symmetry_space_group_name_Hall '-P 2yn'
_symmetry_space_group_name_H-M 'P 1 21/n 1'
_atom_sites_solution_hydrogens geom
_atom_sites_solution_primary direct
_atom_sites_solution_secondary difmap
_audit_block_doi 10.5517/cc1jccmw
_audit_update_record
;
2015-07-07 deposited with the CCDC.
2016-08-18 downloaded from the CCDC.
;
_cell_angle_alpha 90.0000
_cell_angle_beta 99.976(3)
_cell_angle_gamma 90.0000
_cell_formula_units_Z 4
_cell_length_a 7.9634(12)
_cell_length_b 14.047(2)
_cell_length_c 16.871(3)
_cell_measurement_reflns_used 5174
_cell_measurement_temperature 93
_cell_measurement_theta_max 25.35
_cell_measurement_theta_min 1.90
_cell_volume 1858.7(5)
_computing_cell_refinement 'CrystalClear-SM Expert 2.1 b29'
_computing_data_collection 'CrystalClear-SM Expert 2.1 b29 (Rigaku, 2013)'
_computing_data_reduction 'CrystalClear-SM Expert 2.1 b29'
_computing_molecular_graphics 'CrystalStructure 4.1'
_computing_publication_material 'CrystalStructure 4.1 (Rigaku, 2013)'
_computing_structure_refinement 'SHELXL-2013 (Sheldrick, 2013)'
_computing_structure_solution 'DIRDIF99-PATTY (Gould, et al., 1999)'
_diffrn_ambient_temperature 93
_diffrn_detector_area_resol_mean 5.811
_diffrn_measured_fraction_theta_full 0.995
_diffrn_measured_fraction_theta_max 0.995
_diffrn_measurement_device_type 'Rigaku XtaLAB P200'
_diffrn_measurement_method \w
_diffrn_radiation_type 'Mo K\a'
_diffrn_radiation_wavelength 0.71075
_diffrn_reflns_av_R_equivalents 0.1231
_diffrn_reflns_limit_h_max 9
_diffrn_reflns_limit_h_min -9
_diffrn_reflns_limit_k_max 16
_diffrn_reflns_limit_k_min -16
_diffrn_reflns_limit_l_max 17
_diffrn_reflns_limit_l_min -20
_diffrn_reflns_number 24025
_diffrn_reflns_theta_full 25.49
_diffrn_reflns_theta_max 25.49
_diffrn_reflns_theta_min 1.90
_diffrn_standards_number 0
_exptl_absorpt_coefficient_mu 3.341
_exptl_absorpt_correction_T_max 0.716
_exptl_absorpt_correction_T_min 0.295
_exptl_absorpt_correction_type multi-scan
_exptl_absorpt_process_details 'REQAB (Rigaku, 1998)'
_exptl_crystal_colour yellow
_exptl_crystal_density_diffrn 1.872
_exptl_crystal_density_method 'not measured'
_exptl_crystal_description prism
_exptl_crystal_F_000 1000.00
_exptl_crystal_size_max 0.100
_exptl_crystal_size_mid 0.100
_exptl_crystal_size_min 0.100
_refine_diff_density_max 1.43
_refine_diff_density_min -1.11
_refine_ls_extinction_method none
_refine_ls_goodness_of_fit_ref 1.013
_refine_ls_hydrogen_treatment constr
_refine_ls_number_parameters 194
_refine_ls_number_reflns 3444
_refine_ls_number_restraints 0
_refine_ls_R_factor_gt 0.0341
_refine_ls_shift/su_max 0.001
_refine_ls_structure_factor_coef Fsqd
_refine_ls_weighting_details 'w = 1/[\s^2^(Fo^2^)+(0.0638P)^2^+0.0000P] where P=(Fo^2^+2Fc^2^)/3'
_refine_ls_weighting_scheme calc
_refine_ls_wR_factor_ref 0.1156
_reflns_number_gt 2901
_reflns_number_total 3444
_reflns_threshold_expression F^2^>2.0\s(F^2^)
_cod_data_source_file c6cc06102h3.cif
_cod_data_source_block SANDW13
_cod_database_code 7125009

loop_
_symmetry_equiv_pos_site_id
_symmetry_equiv_pos_as_xyz
1 +X,+Y,+Z
2 1/2-X,1/2+Y,1/2-Z
3 -X,-Y,-Z
4 1/2+X,1/2-Y,1/2+Z

loop_
_atom_site_label
_atom_site_type_symbol
_atom_site_fract_x
_atom_site_fract_y
_atom_site_fract_z
_atom_site_U_iso_or_equiv
_atom_site_adp_type
_atom_site_occupancy
_atom_site_site_symmetry_multiplicity
_atom_site_site_symmetry_order
_atom_site_calc_flag
_atom_site_refinement_flags
I1 I 0.05619(5) 0.06326(3) 0.67011(2) 0.02049(15) Uani 1 4 0 d .
Te1 Te 0.14743(5) 0.12711(3) 0.49151(2) 0.01299(14) Uani 1 4 0 d .
P9 P 0.25110(18) 0.19158(10) 0.36982(9) 0.0119(3) Uani 1 4 0 d .
C1 C 0.1731(7) 0.2735(4) 0.5291(4) 0.0123(12) Uani 1 4 0 d .
C2 C 0.1270(7) 0.3089(4) 0.5994(4) 0.0139(12) Uani 1 4 0 d .
C3 C 0.1388(8) 0.4069(4) 0.6195(4) 0.0159(13) Uani 1 4 0 d .
C4 C 0.1954(7) 0.4712(4) 0.5682(4) 0.0150(12) Uani 1 4 0 d .
C5 C 0.2435(7) 0.4352(4) 0.4967(4) 0.0126(12) Uani 1 4 0 d .
C6 C 0.3031(7) 0.5066(4) 0.4494(4) 0.0139(12) Uani 1 4 0 d .
C7 C 0.3571(7) 0.4804(4) 0.3786(4) 0.0157(13) Uani 1 4 0 d .
C8 C 0.3457(8) 0.3836(4) 0.3545(4) 0.0159(13) Uani 1 4 0 d .
C9 C 0.2851(7) 0.3136(4) 0.4003(4) 0.0130(12) Uani 1 4 0 d .
C10 C 0.2339(7) 0.3378(4) 0.4750(4) 0.0123(12) Uani 1 4 0 d .
C11 C 0.2188(8) 0.5796(4) 0.5693(4) 0.0165(13) Uani 1 4 0 d .
C12 C 0.2941(8) 0.6027(4) 0.4911(4) 0.0169(13) Uani 1 4 0 d .
C13 C 0.0921(8) 0.1892(4) 0.2763(4) 0.0162(12) Uani 1 4 0 d .
C14 C -0.0667(8) 0.2432(5) 0.2885(4) 0.0247(15) Uani 1 4 0 d .
C15 C 0.1613(9) 0.2252(4) 0.2024(4) 0.0209(14) Uani 1 4 0 d .
C16 C 0.4518(8) 0.1379(4) 0.3526(4) 0.0168(13) Uani 1 4 0 d .
C17 C 0.4248(8) 0.0331(5) 0.3263(4) 0.0217(14) Uani 1 4 0 d .
C18 C 0.5896(8) 0.1466(5) 0.4290(4) 0.0232(15) Uani 1 4 0 d .
H2 H 0.08613 0.2659 0.63511 0.0167 Uiso 1 4 0 calc R
H3 H 0.10774 0.4284 0.66835 0.0191 Uiso 1 4 0 calc R
H7 H 0.40111 0.52671 0.34662 0.0188 Uiso 1 4 0 calc R
H8 H 0.38056 0.36609 0.30545 0.0191 Uiso 1 4 0 calc R
H11A H 0.29861 0.5998 0.61809 0.0198 Uiso 1 4 0 calc R
H11B H 0.1083 0.61225 0.56823 0.0198 Uiso 1 4 0 calc R
H12A H 0.21886 0.6473 0.45587 0.0203 Uiso 1 4 0 calc R
H12B H 0.40894 0.63147 0.50503 0.0203 Uiso 1 4 0 calc R
H13 H 0.05812 0.12124 0.26571 0.0194 Uiso 1 4 0 calc R
H14A H -0.15675 0.23385 0.24166 0.0297 Uiso 1 4 0 calc R
H14B H -0.04026 0.31116 0.29502 0.0297 Uiso 1 4 0 calc R
H14C H -0.10563 0.21932 0.33687 0.0297 Uiso 1 4 0 calc R
H15A H 0.18971 0.29294 0.20926 0.0250 Uiso 1 4 0 calc R
H15B H 0.07444 0.21657 0.15419 0.0250 Uiso 1 4 0 calc R
H15C H 0.26381 0.18918 0.19666 0.0250 Uiso 1 4 0 calc R
H16 H 0.492 0.17378 0.30822 0.0201 Uiso 1 4 0 calc R
H17A H 0.38349 -0.00316 0.36866 0.0260 Uiso 1 4 0 calc R
H17B H 0.53313 0.00608 0.31687 0.0260 Uiso 1 4 0 calc R
H17C H 0.34065 0.0297 0.27654 0.0260 Uiso 1 4 0 calc R
H18A H 0.69669 0.11902 0.41864 0.0278 Uiso 1 4 0 calc R
H18B H 0.55206 0.11243 0.4735 0.0278 Uiso 1 4 0 calc R
H18C H 0.60728 0.21392 0.44339 0.0278 Uiso 1 4 0 calc R

loop_
_atom_site_aniso_label
_atom_site_aniso_U_11
_atom_site_aniso_U_22
_atom_site_aniso_U_33
_atom_site_aniso_U_12
_atom_site_aniso_U_13
_atom_site_aniso_U_23
I1 0.0302(3) 0.0202(3) 0.0141(3) -0.00404(16) 0.01252(18) -0.00082(15)
Te1 0.0155(2) 0.0150(2) 0.0094(2) -0.00156(14) 0.00460(16) -0.00064(14)
P9 0.0136(7) 0.0153(8) 0.0073(7) -0.0009(6) 0.0035(6) -0.0010(6)
C1 0.009(3) 0.015(3) 0.012(3) -0.002(2) 0.001(2) -0.001(2)
C2 0.015(3) 0.018(3) 0.009(3) -0.002(2) 0.002(2) 0.002(2)
C3 0.016(3) 0.023(3) 0.009(3) -0.001(2) 0.003(2) -0.005(2)
C4 0.011(3) 0.021(3) 0.013(3) 0.002(2) -0.000(2) -0.002(2)
C5 0.010(3) 0.017(3) 0.010(3) -0.001(2) -0.001(2) -0.002(2)
C6 0.011(3) 0.017(3) 0.013(3) 0.000(2) -0.001(2) 0.002(2)
C7 0.015(3) 0.020(3) 0.013(3) -0.001(2) 0.003(2) 0.003(2)
C8 0.016(3) 0.024(3) 0.008(3) -0.001(2) 0.003(2) -0.000(2)
C9 0.012(3) 0.016(3) 0.011(3) 0.000(2) 0.002(2) -0.001(2)
C10 0.010(3) 0.017(3) 0.010(3) 0.001(2) 0.000(2) -0.001(2)
C11 0.014(3) 0.017(3) 0.019(3) 0.001(2) 0.005(3) -0.005(2)
C12 0.016(3) 0.016(3) 0.017(3) 0.001(2) 0.001(3) 0.001(2)
C13 0.021(3) 0.020(3) 0.008(3) -0.001(2) 0.003(2) -0.002(2)
C14 0.022(3) 0.031(4) 0.019(4) 0.003(3) -0.003(3) -0.003(3)
C15 0.029(4) 0.023(3) 0.011(3) -0.005(3) 0.002(3) -0.001(2)
C16 0.015(3) 0.020(3) 0.017(3) -0.001(2) 0.009(3) -0.002(2)
C17 0.018(3) 0.029(4) 0.018(4) 0.004(3) 0.004(3) -0.009(3)
C18 0.016(3) 0.026(4) 0.027(4) 0.002(3) 0.001(3) -0.005(3)

loop_
_atom_type_symbol
_atom_type_description
_atom_type_scat_dispersion_real
_atom_type_scat_dispersion_imag
_atom_type_scat_source
C C 0.0033 0.0016
;
International Tables for Crystallography
(1992, Vol. C, Tables 4.2.6.8 and 6.1.1.4)
;
H H 0.0000 0.0000
;
International Tables for Crystallography
(1992, Vol. C, Table 6.1.1.4)
;
I I -0.4742 1.8119
;
International Tables for Crystallography
(1992, Vol. C, Tables 4.2.6.8 and 6.1.1.4)
;
P P 0.1023 0.0942
;
International Tables for Crystallography
(1992, Vol. C, Tables 4.2.6.8 and 6.1.1.4)
;
Te Te -0.5308 1.6751
;
International Tables for Crystallography
(1992, Vol. C, Tables 4.2.6.8 and 6.1.1.4)
;

loop_
_citation_id
_citation_doi
_citation_year
1 10.1021/acs.organomet.5b00813 2015

loop_
_geom_angle_atom_site_label_1
_geom_angle_atom_site_label_2
_geom_angle_atom_site_label_3
_geom_angle
_geom_angle_publ_flag
P9 Te1 C1 82.45(17) yes
Te1 P9 C9 99.5(2) yes
Te1 P9 C13 114.8(2) yes
Te1 P9 C16 113.6(2) yes
C9 P9 C13 108.0(3) yes
C9 P9 C16 110.2(3) yes
C13 P9 C16 110.2(3) yes
Te1 C1 C2 124.6(4) yes
Te1 C1 C10 116.2(4) yes
C2 C1 C10 119.2(5) yes
C1 C2 C3 122.3(6) yes
C2 C3 C4 120.1(6) yes
C3 C4 C5 117.8(5) yes
C3 C4 C11 134.0(6) yes
C5 C4 C11 108.2(5) yes
C4 C5 C6 113.2(5) yes
C4 C5 C10 123.6(6) yes
C6 C5 C10 123.2(6) yes
C5 C6 C7 118.8(5) yes
C5 C6 C12 108.7(5) yes
C7 C6 C12 132.5(6) yes
C6 C7 C8 119.1(6) yes
C7 C8 C9 122.1(6) yes
P9 C9 C8 124.5(5) yes
P9 C9 C10 115.3(4) yes
C8 C9 C10 120.1(5) yes
C1 C10 C5 117.1(5) yes
C1 C10 C9 126.4(5) yes
C5 C10 C9 116.6(5) yes
C4 C11 C12 105.0(5) yes
C6 C12 C11 104.9(5) yes
P9 C13 C14 109.8(4) yes
P9 C13 C15 113.6(4) yes
C14 C13 C15 111.8(5) yes
P9 C16 C17 110.8(4) yes
P9 C16 C18 110.3(5) yes
C17 C16 C18 111.0(5) yes
C1 C2 H2 118.850 no
C3 C2 H2 118.843 no
C2 C3 H3 119.960 no
C4 C3 H3 119.964 no
C6 C7 H7 120.433 no
C8 C7 H7 120.437 no
C7 C8 H8 118.947 no
C9 C8 H8 118.955 no
C4 C11 H11A 110.758 no
C4 C11 H11B 110.755 no
C12 C11 H11A 110.760 no
C12 C11 H11B 110.759 no
H11A C11 H11B 108.834 no
C6 C12 H12A 110.769 no
C6 C12 H12B 110.764 no
C11 C12 H12A 110.770 no
C11 C12 H12B 110.764 no
H12A C12 H12B 108.856 no
P9 C13 H13 107.128 no
C14 C13 H13 107.126 no
C15 C13 H13 107.119 no
C13 C14 H14A 109.470 no
C13 C14 H14B 109.473 no
C13 C14 H14C 109.468 no
H14A C14 H14B 109.472 no
H14A C14 H14C 109.463 no
H14B C14 H14C 109.481 no
C13 C15 H15A 109.464 no
C13 C15 H15B 109.469 no
C13 C15 H15C 109.466 no
H15A C15 H15B 109.472 no
H15A C15 H15C 109.478 no
H15B C15 H15C 109.479 no
P9 C16 H16 108.179 no
C17 C16 H16 108.176 no
C18 C16 H16 108.175 no
C16 C17 H17A 109.476 no
C16 C17 H17B 109.471 no
C16 C17 H17C 109.478 no
H17A C17 H17B 109.467 no
H17A C17 H17C 109.468 no
H17B C17 H17C 109.467 no
C16 C18 H18A 109.472 no
C16 C18 H18B 109.473 no
C16 C18 H18C 109.470 no
H18A C18 H18B 109.465 no
H18A C18 H18C 109.473 no
H18B C18 H18C 109.474 no

loop_
_geom_bond_atom_site_label_1
_geom_bond_atom_site_label_2
_geom_bond_distance
_geom_bond_publ_flag
Te1 P9 2.5107(16) yes
Te1 C1 2.152(6) yes
P9 C9 1.797(6) yes
P9 C13 1.844(6) yes
P9 C16 1.835(6) yes
C1 C2 1.392(9) yes
C1 C10 1.427(8) yes
C2 C3 1.417(8) yes
C3 C4 1.378(9) yes
C4 C5 1.420(9) yes
C4 C11 1.534(8) yes
C5 C6 1.413(8) yes
C5 C10 1.415(8) yes
C6 C7 1.389(9) yes
C6 C12 1.530(8) yes
C7 C8 1.417(8) yes
C8 C9 1.388(9) yes
C9 C10 1.430(9) yes
C11 C12 1.576(10) yes
C13 C14 1.519(9) yes
C13 C15 1.533(9) yes
C16 C17 1.543(9) yes
C16 C18 1.546(9) yes
C2 H2 0.950 no
C3 H3 0.950 no
C7 H7 0.950 no
C8 H8 0.950 no
C11 H11A 0.990 no
C11 H11B 0.990 no
C12 H12A 0.990 no
C12 H12B 0.990 no
C13 H13 1.000 no
C14 H14A 0.980 no
C14 H14B 0.980 no
C14 H14C 0.980 no
C15 H15A 0.980 no
C15 H15B 0.980 no
C15 H15C 0.980 no
C16 H16 1.000 no
C17 H17A 0.980 no
C17 H17B 0.980 no
C17 H17C 0.980 no
C18 H18A 0.980 no
C18 H18B 0.980 no
C18 H18C 0.980 no

loop_
_geom_contact_atom_site_label_1
_geom_contact_atom_site_label_2
_geom_contact_distance
_geom_contact_publ_flag
_geom_contact_site_symmetry_2
C1 C4 2.852(8) no .
C2 C5 2.751(9) no .
C3 C10 2.846(9) no .
C5 C8 2.760(9) no .
C6 C9 2.831(8) no .
C7 C10 2.859(9) no .
C8 C13 3.514(8) no .
C8 C15 3.519(8) no .
C8 C16 3.555(8) no .
C9 C14 3.248(8) no .
C9 C15 3.538(8) no .
C9 C18 3.348(8) no .
C13 C17 3.430(9) no .
C15 C16 3.353(8) no .
I1 Te1 3.3421(7) no .
Te1 I1 3.3421(7) no .
C4 C7 3.586(8) no 3_666
C6 C6 3.306(7) no 3_666
C6 C12 3.541(8) no 3_666
C7 C4 3.586(8) no 3_666
C7 C11 3.444(8) no 3_666
C7 C12 3.435(8) no 3_666
C8 C11 3.522(8) no 3_666
C8 C12 3.531(8) no 3_666
C11 C7 3.444(8) no 3_666
C11 C8 3.522(8) no 3_666
C12 C6 3.541(8) no 3_666
C12 C7 3.435(8) no 3_666
C12 C8 3.531(8) no 3_666
Te1 H2 3.2122 no .
Te1 H14C 3.2747 no .
Te1 H17A 3.5395 no .
Te1 H18B 3.2950 no .
P9 H8 2.9392 no .
P9 H14B 2.9636 no .
P9 H14C 2.8256 no .
P9 H15A 3.0241 no .
P9 H15C 2.9408 no .
P9 H17A 2.9329 no .
P9 H17C 2.9231 no .
P9 H18B 2.9304 no .
P9 H18C 2.9094 no .
C1 H3 3.3080 no .
C3 H11A 2.9949 no .
C3 H11B 3.0086 no .
C4 H2 3.2688 no .
C4 H12A 3.1419 no .
C4 H12B 3.1187 no .
C5 H3 3.2631 no .
C5 H7 3.2771 no .
C5 H11A 3.0689 no .
C5 H11B 3.0411 no .
C5 H12A 3.0563 no .
C5 H12B 3.0479 no .
C6 H8 3.2704 no .
C6 H11A 3.1379 no .
C6 H11B 3.1149 no .
C7 H12A 2.9847 no .
C7 H12B 2.9871 no .
C8 H14B 3.2278 no .
C8 H15A 2.8487 no .
C8 H16 3.3123 no .
C8 H18C 3.3449 no .
C9 H7 3.3056 no .
C9 H14B 2.8766 no .
C9 H14C 3.3802 no .
C9 H15A 3.1945 no .
C9 H16 3.1426 no .
C9 H18C 2.9029 no .
C10 H2 3.2868 no .
C10 H8 3.2957 no .
C10 H14B 3.4397 no .
C10 H18C 3.5639 no .
C11 H3 2.9316 no .
C12 H7 2.9197 no .
C13 H8 3.3614 no .
C13 H16 3.1436 no .
C13 H17C 2.9890 no .
C14 H15A 2.7193 no .
C14 H15B 2.7248 no .
C14 H15C 3.3646 no .
C15 H8 2.9890 no .
C15 H14A 2.7288 no .
C15 H14B 2.7094 no .
C15 H14C 3.3671 no .
C15 H16 3.0026 no .
C15 H17C 3.2447 no .
C16 H8 3.3274 no .
C16 H13 3.2314 no .
C16 H15C 2.8840 no .
C17 H13 3.1734 no .
C17 H15C 3.2034 no .
C17 H18A 2.7211 no .
C17 H18B 2.7508 no .
C17 H18C 3.3873 no .
C18 H17A 2.7528 no .
C18 H17B 2.7176 no .
C18 H17C 3.3880 no .
H2 H3 2.3497 no .
H3 H11A 3.0451 no .
H3 H11B 3.0863 no .
H7 H8 2.3581 no .
H7 H12A 3.0495 no .
H7 H12B 3.0420 no .
H8 H14B 3.4135 no .
H8 H15A 2.2682 no .
H8 H15C 3.1333 no .
H8 H16 2.8413 no .
H8 H18C 3.4335 no .
H11A H12A 2.7814 no .
H11A H12B 2.2779 no .
H11B H12A 2.2780 no .
H11B H12B 2.7975 no .
H13 H14A 2.3139 no .
H13 H14B 2.8478 no .
H13 H14C 2.3627 no .
H13 H15A 2.8580 no .
H13 H15B 2.3312 no .
H13 H15C 2.3690 no .
H13 H16 3.4841 no .
H13 H17A 3.3503 no .
H13 H17C 2.5703 no .
H14A H15A 3.0203 no .
H14A H15B 2.5627 no .
H14B H15A 2.5359 no .
H14B H15B 2.9994 no .
H14B H15C 3.5979 no .
H15A H16 3.1609 no .
H15C H16 2.3888 no .
H15C H17C 2.6312 no .
H16 H17A 2.8756 no .
H16 H17B 2.3793 no .
H16 H17C 2.3688 no .
H16 H18A 2.3805 no .
H16 H18B 2.8783 no .
H16 H18C 2.3740 no .
H17A H18A 3.0247 no .
H17A H18B 2.5970 no .
H17B H18A 2.5271 no .
H17B H18B 3.0165 no .
I1 H2 2.9252 no .
I1 H8 3.0432 no 4_455
I1 H11A 3.5968 no 2_546
I1 H13 3.0099 no 3_556
I1 H17A 3.5506 no 3_556
I1 H17B 3.3828 no 3_656
Te1 H18A 3.5888 no 1_455
C1 H11B 3.0031 no 3_566
C1 H12A 3.3639 no 3_566
C1 H15B 3.5142 no 4_555
C2 H11B 3.3011 no 3_566
C2 H12A 2.8182 no 3_566
C2 H14A 2.7670 no 4_555
C2 H15B 3.5410 no 4_555
C2 H15C 3.5640 no 4_455
C3 H11B 3.4375 no 3_566
C3 H12A 3.0093 no 3_566
C3 H14A 3.1060 no 4_555
C4 H7 3.2847 no 3_666
C4 H11B 3.2547 no 3_566
C5 H7 3.5620 no 3_666
C5 H11B 2.9037 no 3_566
C5 H12B 2.9268 no 3_666
C6 H12B 2.9999 no 3_666
C6 H15C 3.5332 no 2_555
C7 H11A 2.9556 no 3_666
C7 H12B 2.9205 no 3_666
C7 H13 3.2963 no 2_555
C7 H15B 3.4228 no 2_555
C7 H15C 3.2737 no 2_555
C7 H17C 2.8947 no 2_555
C8 H11A 2.7999 no 3_666
C8 H12B 2.8063 no 3_666
C8 H17C 3.1881 no 2_555
C9 H11A 3.5952 no 3_666
C9 H11B 3.4284 no 3_566
C9 H12B 2.7811 no 3_666
C10 H11B 2.7863 no 3_566
C10 H12B 2.8382 no 3_666
C11 H7 3.4514 no 3_666
C11 H8 3.5900 no 3_666
C11 H14B 3.2777 no 3_566
C11 H14C 3.4340 no 3_566
C11 H18C 3.2376 no 3_666
C12 H15B 3.2475 no 2_555
C12 H15C 3.3483 no 2_555
C12 H18C 2.8586 no 3_666
C13 H7 3.0906 no 2_545
C14 H2 3.4468 no 4_454
C14 H11A 3.4298 no 3_566
C14 H11B 3.2170 no 3_566
C14 H18A 3.5834 no 1_455
C15 H7 2.9266 no 2_545
C15 H12A 3.1822 no 2_545
C17 H3 3.2951 no 4_554
C17 H7 3.5538 no 2_545
C17 H15A 3.5186 no 2_545
C18 H12B 3.3091 no 3_666
C18 H14C 3.2649 no 1_655
H2 I1 2.9252 no .
H2 C14 3.4468 no 4_555
H2 H12A 2.9069 no 3_566
H2 H14A 2.4796 no 4_555
H2 H15C 2.9980 no 4_455
H2 H16 3.2508 no 4_455
H3 C17 3.2951 no 4_455
H3 H12A 3.2247 no 3_566
H3 H14A 3.0721 no 4_555
H3 H15C 3.3031 no 4_455
H3 H16 3.0383 no 4_455
H3 H17B 2.8274 no 4_455
H3 H17C 3.0898 no 4_455
H7 C4 3.2847 no 3_666
H7 C5 3.5620 no 3_666
H7 C11 3.4514 no 3_666
H7 C13 3.0906 no 2_555
H7 C15 2.9266 no 2_555
H7 C17 3.5538 no 2_555
H7 H11A 2.9559 no 3_666
H7 H12B 3.4896 no 3_666
H7 H13 2.3819 no 2_555
H7 H15B 2.6743 no 2_555
H7 H15C 2.6710 no 2_555
H7 H17C 2.5768 no 2_555
H8 I1 3.0432 no 4_554
H8 C11 3.5900 no 3_666
H8 H11A 2.6980 no 3_666
H8 H12B 3.3433 no 3_666
H8 H17C 3.0748 no 2_555
H11A I1 3.5968 no 2_556
H11A C7 2.9556 no 3_666
H11A C8 2.7999 no 3_666
H11A C9 3.5952 no 3_666
H11A C14 3.4298 no 3_566
H11A H7 2.9559 no 3_666
H11A H8 2.6980 no 3_666
H11A H14B 2.9985 no 3_566
H11A H14C 3.1304 no 3_566
H11A H18C 2.9587 no 3_666
H11B C1 3.0031 no 3_566
H11B C2 3.3011 no 3_566
H11B C3 3.4375 no 3_566
H11B C4 3.2547 no 3_566
H11B C5 2.9037 no 3_566
H11B C9 3.4284 no 3_566
H11B C10 2.7863 no 3_566
H11B C14 3.2170 no 3_566
H11B H14B 2.6846 no 3_566
H11B H14C 2.8589 no 3_566
H11B H18C 3.3593 no 3_666
H12A C1 3.3639 no 3_566
H12A C2 2.8182 no 3_566
H12A C3 3.0093 no 3_566
H12A C15 3.1822 no 2_555
H12A H2 2.9069 no 3_566
H12A H3 3.2247 no 3_566
H12A H15B 2.8571 no 2_555
H12A H15C 2.6665 no 2_555
H12A H18C 2.7911 no 3_666
H12B C5 2.9268 no 3_666
H12B C6 2.9999 no 3_666
H12B C7 2.9205 no 3_666
H12B C8 2.8063 no 3_666
H12B C9 2.7811 no 3_666
H12B C10 2.8382 no 3_666
H12B C18 3.3091 no 3_666
H12B H7 3.4896 no 3_666
H12B H8 3.3433 no 3_666
H12B H15B 2.9640 no 2_555
H12B H15C 3.5364 no 2_555
H12B H18C 2.3515 no 3_666
H13 I1 3.0099 no 3_556
H13 C7 3.2963 no 2_545
H13 H7 2.3819 no 2_545
H14A C2 2.7670 no 4_454
H14A C3 3.1060 no 4_454
H14A H2 2.4796 no 4_454
H14A H3 3.0721 no 4_454
H14A H16 3.2993 no 1_455
H14B C11 3.2777 no 3_566
H14B H11A 2.9985 no 3_566
H14B H11B 2.6846 no 3_566
H14B H17B 3.3318 no 2_555
H14C C11 3.4340 no 3_566
H14C C18 3.2649 no 1_455
H14C H11A 3.1304 no 3_566
H14C H11B 2.8589 no 3_566
H14C H16 3.2208 no 1_455
H14C H18A 2.6681 no 1_455
H14C H18C 3.1441 no 1_455
H15A C17 3.5186 no 2_555
H15A H17A 3.1632 no 2_555
H15A H17B 3.4693 no 2_555
H15A H17C 3.3461 no 2_555
H15B C1 3.5142 no 4_454
H15B C2 3.5410 no 4_454
H15B C7 3.4228 no 2_545
H15B C12 3.2475 no 2_545
H15B H7 2.6743 no 2_545
H15B H12A 2.8571 no 2_545
H15B H12B 2.9640 no 2_545
H15C C2 3.5640 no 4_554
H15C C6 3.5332 no 2_545
H15C C7 3.2737 no 2_545
H15C C12 3.3483 no 2_545
H15C H2 2.9980 no 4_554
H15C H3 3.3031 no 4_554
H15C H7 2.6710 no 2_545
H15C H12A 2.6665 no 2_545
H15C H12B 3.5364 no 2_545
H16 H2 3.2508 no 4_554
H16 H3 3.0383 no 4_554
H16 H14A 3.2993 no 1_655
H16 H14C 3.2208 no 1_655
H17A I1 3.5506 no 3_556
H17A H15A 3.1632 no 2_545
H17A H18B 3.0392 no 3_656
H17B I1 3.3828 no 3_656
H17B H3 2.8274 no 4_554
H17B H14B 3.3318 no 2_545
H17B H15A 3.4693 no 2_545
H17C C7 2.8947 no 2_545
H17C C8 3.1881 no 2_545
H17C H3 3.0898 no 4_554
H17C H7 2.5768 no 2_545
H17C H8 3.0748 no 2_545
H17C H15A 3.3461 no 2_545
H18A Te1 3.5888 no 1_655
H18A C14 3.5834 no 1_655
H18A H14C 2.6681 no 1_655
H18B H17A 3.0392 no 3_656
H18B H18B 3.4235 no 3_656
H18C C11 3.2376 no 3_666
H18C C12 2.8586 no 3_666
H18C H11A 2.9587 no 3_666
H18C H11B 3.3593 no 3_666
H18C H12A 2.7911 no 3_666
H18C H12B 2.3515 no 3_666
H18C H14C 3.1441 no 1_655

loop_
_geom_torsion_atom_site_label_1
_geom_torsion_atom_site_label_2
_geom_torsion_atom_site_label_3
_geom_torsion_atom_site_label_4
_geom_torsion
_geom_torsion_publ_flag
P9 Te1 C1 C2 176.0(4) no
P9 Te1 C1 C10 -0.8(3) no
C1 Te1 P9 C9 2.73(15) no
C1 Te1 P9 C13 -112.24(16) no
C1 Te1 P9 C16 119.76(15) no
Te1 P9 C9 C8 179.4(4) no
Te1 P9 C9 C10 -4.7(3) no
Te1 P9 C13 C14 56.4(4) no
Te1 P9 C13 C15 -177.7(2) no
Te1 P9 C16 C17 69.5(4) no
Te1 P9 C16 C18 -53.9(4) no
C9 P9 C13 C14 -53.5(4) no
C9 P9 C13 C15 72.4(4) no
C13 P9 C9 C8 -60.5(5) no
C13 P9 C9 C10 115.3(4) no
C9 P9 C16 C17 -180.0(3) no
C9 P9 C16 C18 56.6(4) no
C16 P9 C9 C8 59.8(5) no
C16 P9 C9 C10 -124.3(4) no
C13 P9 C16 C17 -60.9(4) no
C13 P9 C16 C18 175.7(3) no
C16 P9 C13 C14 -173.9(3) no
C16 P9 C13 C15 -48.0(4) no
Te1 C1 C2 C3 -176.9(3) no
Te1 C1 C10 C5 176.9(3) no
Te1 C1 C10 C9 -2.5(7) no
C2 C1 C10 C5 -0.0(7) no
C2 C1 C10 C9 -179.5(4) no
C10 C1 C2 C3 -0.2(8) no
C1 C2 C3 C4 0.9(8) no
C2 C3 C4 C5 -1.2(8) no
C2 C3 C4 C11 178.0(5) no
C3 C4 C5 C6 -178.7(4) no
C3 C4 C5 C10 1.0(8) no
C3 C4 C11 C12 178.5(6) no
C5 C4 C11 C12 -2.2(5) no
C11 C4 C5 C6 2.0(6) no
C11 C4 C5 C10 -178.4(4) no
C4 C5 C6 C7 178.9(4) no
C4 C5 C6 C12 -0.8(6) no
C4 C5 C10 C1 -0.4(7) no
C4 C5 C10 C9 179.1(4) no
C6 C5 C10 C1 179.3(4) no
C6 C5 C10 C9 -1.3(7) no
C10 C5 C6 C7 -0.8(8) no
C10 C5 C6 C12 179.6(4) no
C5 C6 C7 C8 2.0(7) no
C5 C6 C12 C11 -0.7(5) no
C7 C6 C12 C11 179.8(5) no
C12 C6 C7 C8 -178.4(5) no
C6 C7 C8 C9 -1.2(8) no
C7 C8 C9 P9 174.8(4) no
C7 C8 C9 C10 -0.9(8) no
P9 C9 C10 C1 5.4(7) no
P9 C9 C10 C5 -174.0(3) no
C8 C9 C10 C1 -178.5(5) no
C8 C9 C10 C5 2.1(7) no
C4 C11 C12 C6 1.7(5) no
